data_4020059
loop_
_publ_author_name
'Guindon, Yvan'
'Brigitte Gu\'erin'
'Cardinal-David, Benoit'

_publ_section_title
;
Structure of GUIN23
;
_journal_name_full 'Journal of Organic Chemistry'
_journal_page_first 776
_journal_page_last 784
_journal_paper_doi 10.1021/jo048687j
_journal_volume 70
_journal_year 2005
_chemical_absolute_configuration syn
_chemical_formula_moiety 'C10 H18 O3'
_chemical_formula_sum 'C10 H18 O3'
_chemical_formula_weight 186.24
_space_group_crystal_system orthorhombic
_space_group_IT_number 33
_space_group_name_Hall 'P 2c -2n'
_space_group_name_H-M_alt 'P n a 21'
_atom_sites_solution_hydrogens geom
_atom_sites_solution_primary direct
_atom_sites_solution_secondary difmap
_cell_angle_alpha 90.00
_cell_angle_beta 90.00
_cell_angle_gamma 90.00
_cell_formula_units_Z 4
_cell_length_a 17.2915(15)
_cell_length_b 10.6152(8)
_cell_length_c 5.8951(4)
_cell_measurement_reflns_used 3508
_cell_measurement_temperature 293(2)
_cell_measurement_theta_max 68.25
_cell_measurement_theta_min 2.56
_cell_volume 1082.06(14)
_diffrn_ambient_temperature 293(2)
_diffrn_detector_area_resol_mean 5.5
_diffrn_measurement_device_type 'Bruker AXS Smart 2K/Platform'
_diffrn_measurement_method \w
_diffrn_radiation_monochromator graphite
_diffrn_radiation_source 'Sealed Tube'
_diffrn_radiation_type CuK\a
_diffrn_radiation_wavelength 1.54178
_diffrn_reflns_av_R_equivalents 0.040
_diffrn_reflns_av_sigmaI/netI 0.0279
_diffrn_reflns_limit_h_max 21
_diffrn_reflns_limit_h_min -21
_diffrn_reflns_limit_k_max 12
_diffrn_reflns_limit_k_min -10
_diffrn_reflns_limit_l_max 7
_diffrn_reflns_limit_l_min -7
_diffrn_reflns_number 10693
_diffrn_reflns_theta_max 71.78
_diffrn_reflns_theta_min 4.89
_diffrn_standards_decay_% 0.00
_diffrn_standards_interval_count ?
_diffrn_standards_interval_time ?
_diffrn_standards_number 60
_exptl_absorpt_coefficient_mu 0.674
_exptl_absorpt_correction_T_max 0.9200
_exptl_absorpt_correction_T_min 0.3400
_exptl_absorpt_correction_type multi-scan
_exptl_absorpt_process_details 'Sadabs (Sheldrick,1996)'
_exptl_crystal_colour Colourless
_exptl_crystal_density_diffrn 1.143
_exptl_crystal_density_meas ?
_exptl_crystal_density_method 'not measured'
_exptl_crystal_description block
_exptl_crystal_F_000 408
_exptl_crystal_size_max 0.68
_exptl_crystal_size_mid 0.60
_exptl_crystal_size_min 0.17
_refine_ls_extinction_coef 0.0028(18)
_refine_ls_extinction_expression Fc^*^=kFc[1+0.001xFc^2^\l^3^/sin(2\q)]^-1/4^
_refine_ls_extinction_method SHELXL
_refine_ls_goodness_of_fit_ref 1.073
_refine_ls_hydrogen_treatment constr
_refine_ls_matrix_type full
_refine_ls_number_parameters 121
_refine_ls_number_reflns 1994
_refine_ls_number_restraints 1
_refine_ls_restrained_S_all 1.072
_refine_ls_R_factor_all 0.0853
_refine_ls_R_factor_gt 0.0743
_refine_ls_shift/su_max 0.000
_refine_ls_shift/su_mean 0.000
_refine_ls_structure_factor_coef Fsqd
_refine_ls_weighting_details 'calc w=1/[\s^2^(Fo^2^)+(0.1666P)^2^] where P=(Fo^2^+2Fc^2^)/3'
_refine_ls_weighting_scheme calc
_refine_ls_wR_factor_gt 0.2162
_refine_ls_wR_factor_ref 0.2277
_reflns_number_gt 1590
_reflns_number_total 1994
_reflns_threshold_expression >2sigma(I)
_cod_depositor_comments
;
The following automatic conversions were performed:
'_symmetry_cell_setting' value 'Orthorhombic' changed to 'orthorhombic'
according to '/home/saulius/struct/CIF-dictionaries/cif_core.dic'
dictionary named 'cif_core.dic' version 2.4.1 from 2010-06-29.

Automatic conversion script
Id: cif_fix_enum 1527 2010-12-29 10:47:43Z saulius 

The following automatic conversions were performed:

'_exptl_crystal_density_meas' value 'none' was changed to '?' - the
value is perceived as not measured.

Automatic conversion script
Id: cif_fix_values 3008 2015-01-20 13:52:24Z robertas 
;
_cod_original_sg_symbol_H-M Pna21
_cod_database_code 4020059

loop_
_space_group_symop_id
_space_group_symop_operation_xyz
1 'x, y, z'
2 '-x, -y, z+1/2'
3 'x+1/2, -y+1/2, z'
4 '-x+1/2, y+1/2, z+1/2'

loop_
_atom_site_label
_atom_site_type_symbol
_atom_site_fract_x
_atom_site_fract_y
_atom_site_fract_z
_atom_site_U_iso_or_equiv
_atom_site_adp_type
_atom_site_occupancy
_atom_site_symmetry_multiplicity
_atom_site_calc_flag
_atom_site_refinement_flags
_atom_site_disorder_assembly
_atom_site_disorder_group
O1 O 0.84427(18) -0.0626(2) 0.2366(5) 0.0760(8) Uani 1 1 d . . .
C1 C 0.8113(2) -0.0155(3) 0.3951(6) 0.0537(8) Uani 1 1 d . . .
C2 C 0.85098(18) 0.0833(3) 0.5446(6) 0.0492(7) Uani 1 1 d . . .
C3 C 0.79231(19) 0.1581(3) 0.6824(5) 0.0481(7) Uani 1 1 d . . .
H3 H 0.8192 0.2078 0.7982 0.058 Uiso 1 1 calc R . .
O3 O 0.75327(13) 0.2400(2) 0.5298(5) 0.0588(7) Uani 1 1 d . . .
H3A H 0.7211 0.2814 0.5995 0.088 Uiso 1 1 calc R . .
C4 C 0.7351(2) 0.0689(3) 0.7959(6) 0.0586(9) Uani 1 1 d . . .
H4 H 0.7645 0.0080 0.8864 0.070 Uiso 1 1 calc R . .
C5 C 0.6929(3) -0.0020(4) 0.6129(10) 0.0791(12) Uani 1 1 d . . .
H5A H 0.6619 -0.0674 0.6829 0.095 Uiso 1 1 calc R . .
H5B H 0.6579 0.0555 0.5365 0.095 Uiso 1 1 calc R . .
O5 O 0.74351(17) -0.0598(3) 0.4440(6) 0.0737(9) Uani 1 1 d . . .
C6 C 0.9041(3) 0.0075(5) 0.7048(7) 0.0794(12) Uani 1 1 d . . .
H6A H 0.8732 -0.0463 0.7991 0.119 Uiso 0.50 1 calc PR . .
H6B H 0.9331 0.0645 0.7983 0.119 Uiso 0.50 1 calc PR . .
H6C H 0.9390 -0.0428 0.6165 0.119 Uiso 0.50 1 calc PR . .
H6D H 0.9570 0.0299 0.6769 0.119 Uiso 0.50 1 calc PR . .
H6E H 0.8971 -0.0809 0.6776 0.119 Uiso 0.50 1 calc PR . .
H6F H 0.8911 0.0264 0.8594 0.119 Uiso 0.50 1 calc PR . .
C7 C 0.90025(19) 0.1693(3) 0.3945(7) 0.0582(8) Uani 1 1 d . . .
H7A H 0.9376 0.1172 0.3150 0.070 Uiso 1 1 calc R . .
H7B H 0.8668 0.2067 0.2809 0.070 Uiso 1 1 calc R . .
C8 C 0.9435(3) 0.2739(5) 0.5115(11) 0.0936(15) Uani 1 1 d . . .
H8A H 0.9066 0.3338 0.5725 0.112 Uiso 1 1 calc R . .
H8B H 0.9725 0.2390 0.6377 0.112 Uiso 1 1 calc R . .
C9 C 0.9979(3) 0.3414(5) 0.3562(19) 0.132(3) Uani 1 1 d . . .
H9A H 0.9699 0.3729 0.2275 0.198 Uiso 1 1 calc R . .
H9B H 1.0374 0.2842 0.3058 0.198 Uiso 1 1 calc R . .
H9C H 1.0214 0.4105 0.4357 0.198 Uiso 1 1 calc R . .
C10 C 0.6769(3) 0.1334(4) 0.9513(8) 0.0792(12) Uani 1 1 d . . .
H10A H 0.6454 0.0710 1.0242 0.119 Uiso 1 1 calc R . .
H10B H 0.6447 0.1886 0.8634 0.119 Uiso 1 1 calc R . .
H10C H 0.7040 0.1814 1.0641 0.119 Uiso 1 1 calc R . .

loop_
_atom_site_aniso_label
_atom_site_aniso_U_11
_atom_site_aniso_U_22
_atom_site_aniso_U_33
_atom_site_aniso_U_23
_atom_site_aniso_U_13
_atom_site_aniso_U_12
O1 0.121(2) 0.0541(14) 0.0532(14) -0.0154(12) 0.0107(15) 0.0001(13)
C1 0.084(2) 0.0366(15) 0.0408(15) -0.0078(12) -0.0025(17) 0.0050(13)
C2 0.0618(16) 0.0425(15) 0.0433(15) -0.0064(13) -0.0064(13) 0.0081(12)
C3 0.0676(18) 0.0428(15) 0.0339(14) -0.0026(12) -0.0036(12) 0.0087(12)
O3 0.0808(14) 0.0424(12) 0.0532(14) 0.0029(10) 0.0041(12) 0.0179(10)
C4 0.080(2) 0.0475(18) 0.0482(19) 0.0077(14) 0.0107(16) 0.0097(14)
C5 0.081(2) 0.057(2) 0.098(3) -0.017(2) 0.018(2) -0.0110(16)
O5 0.0940(19) 0.0488(15) 0.078(2) -0.0210(13) 0.0104(14) -0.0118(12)
C6 0.084(3) 0.093(3) 0.061(2) 0.000(2) -0.008(2) 0.038(2)
C7 0.0612(18) 0.0513(17) 0.0622(19) -0.0068(16) 0.0048(16) 0.0033(12)
C8 0.080(3) 0.082(3) 0.119(4) -0.021(3) -0.006(3) -0.018(2)
C9 0.072(3) 0.090(4) 0.235(9) -0.005(5) 0.024(4) -0.025(2)
C10 0.099(3) 0.067(3) 0.072(2) 0.005(2) 0.029(2) 0.009(2)
